data_2219180
loop_
_publ_author_name
'Gowda, B. Thimme'
'Foro, Sabine'
'Nirmala, P. G.'
'Sowmya, B. P.'
'Fuess, Hartmut'

_publ_section_title
;
 2,2-Dichloro-<i>N</i>-(phenylsulfonyl)acetamide
;
_journal_coeditor_code TK2284
_journal_issue 8
_journal_name_full 'Acta Crystallographica Section E'
_journal_page_first o1522
_journal_paper_doi 10.1107/S1600536808021831
_journal_volume 64
_journal_year 2008
_chemical_formula_iupac 'C8 H7 Cl2 N O3 S'
_chemical_formula_moiety 'C8 H7 Cl2 N O3 S'
_chemical_formula_sum 'C8 H7 Cl2 N O3 S'
_chemical_formula_weight 268.11
_chemical_name_systematic
;
2,2-Dichloro-<i>N</i>-(phenylsulfonyl)acetamide
;
_space_group_IT_number 61
_symmetry_cell_setting orthorhombic
_symmetry_space_group_name_Hall '-P 2ac 2ab'
_symmetry_space_group_name_H-M 'P b c a'
_atom_sites_solution_hydrogens geom
_atom_sites_solution_primary direct
_atom_sites_solution_secondary difmap
_audit_creation_method SHELXL-97
_cell_angle_alpha 90
_cell_angle_beta 90
_cell_angle_gamma 90
_cell_formula_units_Z 8
_cell_length_a 9.6690(10)
_cell_length_b 10.4620(10)
_cell_length_c 21.024(2)
_cell_measurement_reflns_used 3214
_cell_measurement_temperature 299(2)
_cell_measurement_theta_max 27.9
_cell_measurement_theta_min 2.8
_cell_volume 2126.7(4)
_computing_cell_refinement
;
CrysAlis RED (Oxford Diffraction, 2007)
;
_computing_data_collection
;
CrysAlis CCD (Oxford Diffraction, 2004)
;
_computing_data_reduction
;
CrysAlis RED (Oxford Diffraction, 2004)
;
_computing_molecular_graphics 'PLATON (Spek, 2003)'
_computing_publication_material 'SHELXL97 (Sheldrick, 2008)'
_computing_structure_refinement 'SHELXL97 (Sheldrick, 2008)'
_computing_structure_solution 'SHELXS97 (Sheldrick, 2008)'
_diffrn_ambient_temperature 299(2)
_diffrn_measured_fraction_theta_full 0.994
_diffrn_measured_fraction_theta_max 0.994
_diffrn_measurement_device_type
;
Oxford Diffraction Xcalibur diffractometer with a Sapphire CCD detector
;
_diffrn_measurement_method
;
Rotation method data acquisition using \w and \f
;
_diffrn_radiation_monochromator graphite
_diffrn_radiation_source 'fine-focus sealed tube'
_diffrn_radiation_type MoK\a
_diffrn_radiation_wavelength 0.71073
_diffrn_reflns_av_R_equivalents 0.038
_diffrn_reflns_av_sigmaI/netI 0.022
_diffrn_reflns_limit_h_max 12
_diffrn_reflns_limit_h_min -11
_diffrn_reflns_limit_k_max 13
_diffrn_reflns_limit_k_min -12
_diffrn_reflns_limit_l_max 25
_diffrn_reflns_limit_l_min -24
_diffrn_reflns_number 9241
_diffrn_reflns_theta_full 26.4
_diffrn_reflns_theta_max 26.4
_diffrn_reflns_theta_min 2.9
_diffrn_standards_decay_% 0
_exptl_absorpt_coefficient_mu 0.790
_exptl_absorpt_correction_T_max 0.728
_exptl_absorpt_correction_T_min 0.689
_exptl_absorpt_correction_type multi-scan
_exptl_absorpt_process_details '(CrysAlis RED; Oxford Diffraction, 2007)'
_exptl_crystal_colour colourless
_exptl_crystal_density_diffrn 1.675
_exptl_crystal_density_method 'not measured'
_exptl_crystal_description prism
_exptl_crystal_F_000 1088
_exptl_crystal_size_max 0.48
_exptl_crystal_size_mid 0.48
_exptl_crystal_size_min 0.40
_refine_diff_density_max 0.46
_refine_diff_density_min -0.61
_refine_ls_extinction_coef 0.0159(14)
_refine_ls_extinction_expression Fc^*^=kFc[1+0.001xFc^2^\l^3^/sin(2\q)]^-1/4^
_refine_ls_extinction_method 'SHELXL97 (Sheldrick, 2008)'
_refine_ls_goodness_of_fit_ref 1.13
_refine_ls_hydrogen_treatment constr
_refine_ls_matrix_type full
_refine_ls_number_parameters 137
_refine_ls_number_reflns 2156
_refine_ls_number_restraints 0
_refine_ls_restrained_S_all 1.13
_refine_ls_R_factor_all 0.062
_refine_ls_R_factor_gt 0.045
_refine_ls_shift/su_max 0.005
_refine_ls_shift/su_mean 0.001
_refine_ls_structure_factor_coef Fsqd
_refine_ls_weighting_details 'calc w=1/[\s^2^(Fo^2^)+(0.0496P)^2^+3.3191P] where P=(Fo^2^+2Fc^2^)/3'
_refine_ls_weighting_scheme calc
_refine_ls_wR_factor_gt 0.107
_refine_ls_wR_factor_ref 0.127
_reflns_number_gt 1729
_reflns_number_total 2156
_reflns_threshold_expression I>2\s(I)
_cod_data_source_file tk2284.cif
_cod_data_source_block I
_cod_database_code 2219180
_cod_database_fobs_code 2219180

loop_
_symmetry_equiv_pos_as_xyz
'x, y, z'
'-x+1/2, -y, z+1/2'
'x+1/2, -y+1/2, -z'
'-x, y+1/2, -z+1/2'
'-x, -y, -z'
'x-1/2, y, -z-1/2'
'-x-1/2, y-1/2, z'
'x, -y-1/2, z-1/2'

loop_
_atom_site_type_symbol
_atom_site_label
_atom_site_fract_x
_atom_site_fract_y
_atom_site_fract_z
_atom_site_U_iso_or_equiv
_atom_site_adp_type
_atom_site_calc_flag
_atom_site_refinement_flags
_atom_site_occupancy
C C1 0.2304(3) 0.7731(3) 0.09583(13) 0.0374(7) Uani d . 1
C C2 0.3659(4) 0.7611(4) 0.07699(17) 0.0546(9) Uani d . 1
H H2 0.4258 0.7074 0.0990 0.066 Uiso calc R 1
C C3 0.4121(4) 0.8294(4) 0.0250(2) 0.0686(12) Uani d . 1
H H3 0.5043 0.8235 0.0127 0.082 Uiso calc R 1
C C4 0.3236(5) 0.9055(4) -0.00819(18) 0.0663(11) Uani d . 1
H H4 0.3542 0.9468 -0.0447 0.080 Uiso calc R 1
C C5 0.1901(5) 0.9217(4) 0.0117(2) 0.0742(13) Uani d . 1
H H5 0.1316 0.9773 -0.0100 0.089 Uiso calc R 1
C C6 0.1421(4) 0.8553(4) 0.06421(18) 0.0615(10) Uani d . 1
H H6 0.0515 0.8658 0.0780 0.074 Uiso calc R 1
C C7 0.2865(3) 0.8421(3) 0.24530(13) 0.0315(6) Uani d . 1
C C8 0.2599(3) 0.9313(3) 0.30181(14) 0.0383(7) Uani d . 1
H H8 0.1815 0.9875 0.2923 0.046 Uiso calc R 1
N N1 0.1690(2) 0.7905(2) 0.22078(11) 0.0317(5) Uani d . 1
H H1N 0.0909 0.8132 0.2368 0.038 Uiso calc R 1
O O1 0.0258(2) 0.6569(2) 0.15258(11) 0.0517(6) Uani d . 1
O O2 0.2658(2) 0.5866(2) 0.17518(11) 0.0474(6) Uani d . 1
O O3 0.40112(19) 0.8193(2) 0.22517(10) 0.0425(5) Uani d . 1
Cl Cl1 0.40794(9) 1.02379(8) 0.31696(4) 0.0542(3) Uani d . 1
Cl Cl2 0.22066(11) 0.83545(10) 0.36880(4) 0.0626(3) Uani d . 1
S S1 0.16902(7) 0.68542(7) 0.16113(3) 0.0355(2) Uani d . 1

loop_
_atom_site_aniso_label
_atom_site_aniso_U_11
_atom_site_aniso_U_22
_atom_site_aniso_U_33
_atom_site_aniso_U_12
_atom_site_aniso_U_13
_atom_site_aniso_U_23
C1 0.0444(16) 0.0402(16) 0.0275(13) 0.0016(13) -0.0022(12) -0.0021(12)
C2 0.0468(18) 0.069(2) 0.0481(19) 0.0057(18) 0.0038(15) 0.0114(17)
C3 0.060(2) 0.088(3) 0.059(2) -0.001(2) 0.0103(19) 0.018(2)
C4 0.086(3) 0.073(3) 0.0405(19) -0.007(2) 0.0074(19) 0.0124(18)
C5 0.092(3) 0.074(3) 0.057(2) 0.024(3) -0.002(2) 0.024(2)
C6 0.059(2) 0.077(3) 0.0480(19) 0.025(2) 0.0045(17) 0.0120(18)
C7 0.0317(14) 0.0342(13) 0.0285(13) 0.0023(11) -0.0048(11) 0.0012(11)
C8 0.0379(14) 0.0392(16) 0.0377(15) 0.0014(13) -0.0053(12) -0.0059(12)
N1 0.0231(10) 0.0409(13) 0.0310(11) 0.0013(9) 0.0000(9) -0.0042(10)
O1 0.0397(12) 0.0637(15) 0.0517(13) -0.0144(11) -0.0074(10) -0.0088(11)
O2 0.0553(13) 0.0384(12) 0.0486(12) 0.0084(10) 0.0025(11) 0.0014(10)
O3 0.0247(10) 0.0621(14) 0.0407(11) 0.0015(9) -0.0020(8) -0.0080(10)
Cl1 0.0589(5) 0.0460(5) 0.0577(5) -0.0117(4) -0.0141(4) -0.0070(4)
Cl2 0.0783(7) 0.0726(6) 0.0369(4) -0.0188(5) 0.0138(4) -0.0085(4)
S1 0.0355(4) 0.0372(4) 0.0338(4) -0.0009(3) -0.0024(3) -0.0022(3)

loop_
_atom_type_symbol
_atom_type_description
_atom_type_scat_dispersion_real
_atom_type_scat_dispersion_imag
_atom_type_scat_source
C C 0.0033 0.0016 'International Tables Vol C Tables 4.2.6.8 and 6.1.1.4'
H H 0.0000 0.0000 'International Tables Vol C Tables 4.2.6.8 and 6.1.1.4'
N N 0.0061 0.0033 'International Tables Vol C Tables 4.2.6.8 and 6.1.1.4'
O O 0.0106 0.0060 'International Tables Vol C Tables 4.2.6.8 and 6.1.1.4'
Cl Cl 0.1484 0.1585 'International Tables Vol C Tables 4.2.6.8 and 6.1.1.4'
S S 0.1246 0.1234 'International Tables Vol C Tables 4.2.6.8 and 6.1.1.4'

loop_
_geom_angle_atom_site_label_1
_geom_angle_atom_site_label_2
_geom_angle_atom_site_label_3
_geom_angle
C2 C1 C6 120.5(3)
C2 C1 S1 120.0(2)
C6 C1 S1 119.5(3)
C1 C2 C3 119.3(3)
C1 C2 H2 120.3
C3 C2 H2 120.3
C4 C3 C2 120.4(4)
C4 C3 H3 119.8
C2 C3 H3 119.8
C3 C4 C5 120.6(4)
C3 C4 H4 119.7
C5 C4 H4 119.7
C4 C5 C6 119.8(4)
C4 C5 H5 120.1
C6 C5 H5 120.1
C1 C6 C5 119.3(4)
C1 C6 H6 120.4
C5 C6 H6 120.4
O3 C7 N1 123.7(3)
O3 C7 C8 123.0(2)
N1 C7 C8 113.3(2)
C7 C8 Cl1 109.8(2)
C7 C8 Cl2 107.9(2)
Cl1 C8 Cl2 110.02(16)
C7 C8 H8 109.7
Cl1 C8 H8 109.7
Cl2 C8 H8 109.7
C7 N1 S1 123.15(19)
C7 N1 H1N 118.4
S1 N1 H1N 118.4
O2 S1 O1 120.73(15)
O2 S1 N1 108.81(13)
O1 S1 N1 103.44(13)
O2 S1 C1 108.64(14)
O1 S1 C1 109.80(15)
N1 S1 C1 104.10(13)

loop_
_geom_bond_atom_site_label_1
_geom_bond_atom_site_label_2
_geom_bond_distance
C1 C2 1.375(5)
C1 C6 1.382(5)
C1 S1 1.755(3)
C2 C3 1.380(5)
C2 H2 0.9300
C3 C4 1.361(6)
C3 H3 0.9300
C4 C5 1.368(6)
C4 H4 0.9300
C5 C6 1.384(6)
C5 H5 0.9300
C6 H6 0.9300
C7 O3 1.210(3)
C7 N1 1.359(3)
C7 C8 1.533(4)
C8 Cl1 1.757(3)
C8 Cl2 1.770(3)
C8 H8 0.9800
N1 S1 1.668(2)
N1 H1N 0.8600
O1 S1 1.428(2)
O2 S1 1.425(2)

loop_
_geom_hbond_atom_site_label_D
_geom_hbond_atom_site_label_H
_geom_hbond_atom_site_label_A
_geom_hbond_site_symmetry_A
_geom_hbond_distance_DH
_geom_hbond_distance_HA
_geom_hbond_distance_DA
_geom_hbond_angle_DHA
N1 H1N O3 6_556 0.86 2.00 2.844(3) 166

loop_
_geom_torsion_atom_site_label_1
_geom_torsion_atom_site_label_2
_geom_torsion_atom_site_label_3
_geom_torsion_atom_site_label_4
_geom_torsion
C6 C1 C2 C3 -1.7(6)
S1 C1 C2 C3 179.2(3)
C1 C2 C3 C4 -1.7(7)
C2 C3 C4 C5 4.2(7)
C3 C4 C5 C6 -3.3(7)
C2 C1 C6 C5 2.5(6)
S1 C1 C6 C5 -178.3(3)
C4 C5 C6 C1 0.0(7)
O3 C7 C8 Cl1 15.7(4)
N1 C7 C8 Cl1 -164.9(2)
O3 C7 C8 Cl2 -104.2(3)
N1 C7 C8 Cl2 75.2(3)
O3 C7 N1 S1 2.0(4)
C8 C7 N1 S1 -177.32(19)
C7 N1 S1 O2 49.4(3)
C7 N1 S1 O1 178.9(2)
C7 N1 S1 C1 -66.3(3)
C2 C1 S1 O2 -15.1(3)
C6 C1 S1 O2 165.7(3)
C2 C1 S1 O1 -149.1(3)
C6 C1 S1 O1 31.7(3)
C2 C1 S1 N1 100.7(3)
C6 C1 S1 N1 -78.5(3)

loop_
_cod_related_entry_id
_cod_related_entry_database
_cod_related_entry_code
1 ChemSpider 3006900
